data_7131218
loop_
_publ_author_name
'Liu, Chen'
'Dai, Yuyang'
'Han, Qiqi'
'Liu, Chunmeng'
'Su, Yuanting'

_publ_section_title
;
 Crystalline heaviest pnictogen-dipyrromethenes: isolation,
 characterization, and reactivity.
;
_journal_issue 15
_journal_name_full 'Chemical communications (Cambridge, England)'
_journal_page_first 2161
_journal_page_last 2164
_journal_paper_doi 10.1039/d2cc05736k
_journal_volume 59
_journal_year 2023
_chemical_formula_moiety 'C48 H61 N2 Sb'
_chemical_formula_sum 'C48 H61 N2 Sb'
_chemical_formula_weight 787.73
_space_group_crystal_system monoclinic
_space_group_IT_number 14
_space_group_name_Hall '-P 2yn'
_space_group_name_H-M_alt 'P 1 21/n 1'
_atom_sites_solution_hydrogens geom
_atom_sites_solution_primary dual
_audit_creation_date 2021-12-06
_audit_creation_method
;
Olex2 1.2
(compiled 2018.05.29 svn.r3508 for OlexSys, GUI svn.r5506)
;
_audit_update_record
;
2022-10-22 deposited with the CCDC.	2023-01-26 downloaded from the CCDC.
;
_cell_angle_alpha 90
_cell_angle_beta 93.634(2)
_cell_angle_gamma 90
_cell_formula_units_Z 4
_cell_length_a 15.4132(8)
_cell_length_b 13.2255(7)
_cell_length_c 21.3888(11)
_cell_measurement_reflns_used 9389
_cell_measurement_temperature 120(2)
_cell_measurement_theta_max 53.74
_cell_measurement_theta_min 2.99
_cell_volume 4351.3(4)
_computing_cell_refinement 'SAINT V8.40B (?, 2016)'
_computing_data_reduction 'SAINT V8.40B (?, 2016)'
_computing_molecular_graphics 'Olex2 (Dolomanov et al., 2009)'
_computing_publication_material 'Olex2 (Dolomanov et al., 2009)'
_computing_structure_refinement 'ShelXL (Sheldrick, 2015)'
_computing_structure_solution 'ShelXT (Sheldrick, 2015)'
_diffrn_ambient_temperature 120.0
_diffrn_measured_fraction_theta_full 0.998
_diffrn_measured_fraction_theta_max 0.994
_diffrn_measurement_device_type 'Bruker APEX-II CCD'
_diffrn_measurement_method '\f and \w scans'
_diffrn_radiation_type GaK\a
_diffrn_radiation_wavelength 1.34139
_diffrn_reflns_av_R_equivalents 0.0686
_diffrn_reflns_av_unetI/netI 0.0489
_diffrn_reflns_Laue_measured_fraction_full 0.998
_diffrn_reflns_Laue_measured_fraction_max 0.994
_diffrn_reflns_limit_h_max 17
_diffrn_reflns_limit_h_min -18
_diffrn_reflns_limit_k_max 11
_diffrn_reflns_limit_k_min -15
_diffrn_reflns_limit_l_max 25
_diffrn_reflns_limit_l_min -25
_diffrn_reflns_number 56907
_diffrn_reflns_point_group_measured_fraction_full 0.998
_diffrn_reflns_point_group_measured_fraction_max 0.994
_diffrn_reflns_theta_full 53.594
_diffrn_reflns_theta_max 54.077
_diffrn_reflns_theta_min 2.987
_diffrn_standards_number 0
_exptl_absorpt_coefficient_mu 3.540
_exptl_absorpt_correction_T_max 0.7506
_exptl_absorpt_correction_T_min 0.5116
_exptl_absorpt_correction_type none
_exptl_absorpt_process_details
;
SADABS-2016/2 (Bruker,2016/2) was used for absorption correction.
wR2(int) was 0.1308 before and 0.0817 after correction.
The Ratio of minimum to maximum transmission is 0.6816.
The \l/2 correction factor is Not present.
;
_exptl_crystal_colour red
_exptl_crystal_density_diffrn 1.202
_exptl_crystal_description block
_exptl_crystal_F_000 1656
_exptl_crystal_size_max 0.24
_exptl_crystal_size_mid 0.22
_exptl_crystal_size_min 0.20
_refine_diff_density_max 0.617
_refine_diff_density_min -1.077
_refine_diff_density_rms 0.088
_refine_ls_extinction_method none
_refine_ls_goodness_of_fit_ref 1.075
_refine_ls_hydrogen_treatment constr
_refine_ls_matrix_type full
_refine_ls_number_parameters 475
_refine_ls_number_reflns 7969
_refine_ls_number_restraints 0
_refine_ls_restrained_S_all 1.075
_refine_ls_R_factor_all 0.0525
_refine_ls_R_factor_gt 0.0384
_refine_ls_shift/su_max 0.001
_refine_ls_shift/su_mean 0.000
_refine_ls_structure_factor_coef Fsqd
_refine_ls_weighting_details 'w=1/[\s^2^(Fo^2^)+(0.0566P)^2^+0.9450P] where P=(Fo^2^+2Fc^2^)/3'
_refine_ls_weighting_scheme calc
_refine_ls_wR_factor_gt 0.0953
_refine_ls_wR_factor_ref 0.1008
_reflns_Friedel_coverage 0.000
_reflns_number_gt 6538
_reflns_number_total 7969
_reflns_threshold_expression 'I > 2\s(I)'
_cod_data_source_file d2cc05736k2.cif
_cod_data_source_block DPMSb
_cod_depositor_comments 'Adding full bibliography for 7131216--7131219.cif.'
_cod_database_code 7131218
_shelx_shelxl_version_number 2018/3
_shelx_space_group_comment
;
The symmetry employed for this shelxl refinement is uniquely defined
by the following loop, which should always be used as a source of
symmetry information in preference to the above space-group names.
They are only intended as comments.
;
_olex2_refinement_description
;
1. Fixed Uiso
 At 1.2 times of:
  All C(H) groups
 At 1.5 times of:
  All C(H,H,H) groups
2.a Ternary CH refined with riding coordinates:
 C43(H43), C40(H40), C37(H37), C34(H34), C31(H31), C29(H29)
2.b Aromatic/amide H refined with riding coordinates:
 C24(H24), C8(H8), C26(H26), C7(H7), C14(H14), C12(H12), C3(H3), C2(H2),
 C20(H20), C18(H18)
2.c Idealised Me refined as rotating group:
 C48(H48A,H48B,H48C), C46(H46A,H46B,H46C), C41(H41A,H41B,H41C), C45(H45A,H45B,
 H45C), C44(H44A,H44B,H44C), C47(H47A,H47B,H47C), C32(H32A,H32B,H32C), C30(H30A,
 H30B,H30C), C42(H42A,H42B,H42C), C36(H36A,H36B,H36C), C35(H35A,H35B,H35C),
 C33(H33A,H33B,H33C), C38(H38A,H38B,H38C), C39(H39A,H39B,H39C), C28(H28A,H28B,
 H28C)
;
_olex2_submission_special_instructions 'No special instructions were received'

loop_
_space_group_symop_operation_xyz
'x, y, z'
'-x+1/2, y+1/2, -z+1/2'
'-x, -y, -z'
'x-1/2, -y-1/2, z-1/2'

loop_
_atom_site_label
_atom_site_type_symbol
_atom_site_fract_x
_atom_site_fract_y
_atom_site_fract_z
_atom_site_U_iso_or_equiv
_atom_site_adp_type
_atom_site_occupancy
_atom_site_site_symmetry_order
_atom_site_calc_flag
_atom_site_refinement_flags_posn
_atom_site_refinement_flags_adp
_atom_site_refinement_flags_occupancy
_atom_site_disorder_assembly
_atom_site_disorder_group
Sb1 Sb 0.60433(2) 0.58283(2) 0.31223(2) 0.02301(9) Uani 1 1 d . . . . .
N2 N 0.63683(14) 0.68328(15) 0.38546(9) 0.0193(5) Uani 1 1 d . . . . .
N1 N 0.47520(13) 0.62479(17) 0.32343(10) 0.0207(5) Uani 1 1 d . . . . .
C24 C 0.88137(17) 0.6515(2) 0.28408(12) 0.0227(6) Uani 1 1 d . . . . .
H24 H 0.899845 0.681622 0.246862 0.027 Uiso 1 1 calc R . . . .
C6 C 0.58179(17) 0.73212(19) 0.42610(11) 0.0191(6) Uani 1 1 d . . . . .
C23 C 0.81792(17) 0.7000(2) 0.31631(12) 0.0209(6) Uani 1 1 d . . . . .
C9 C 0.72024(17) 0.70175(19) 0.40560(12) 0.0199(6) Uani 1 1 d . . . . .
C25 C 0.91873(18) 0.5611(2) 0.30394(13) 0.0229(6) Uani 1 1 d . . . . .
C5 C 0.49142(17) 0.73433(19) 0.41749(12) 0.0209(6) Uani 1 1 d . . . . .
C13 C 0.35567(18) 0.8885(2) 0.55898(13) 0.0243(6) Uani 1 1 d . . . . .
C8 C 0.72108(18) 0.7618(2) 0.45954(12) 0.0232(6) Uani 1 1 d . . . . .
H8 H 0.771360 0.785914 0.482873 0.028 Uiso 1 1 calc R . . . .
C43 C 0.78116(17) 0.8017(2) 0.29386(12) 0.0235(6) Uani 1 1 d . . . . .
H43 H 0.723618 0.810593 0.312289 0.028 Uiso 1 1 calc R . . . .
C26 C 0.89255(17) 0.5192(2) 0.35963(12) 0.0227(6) Uani 1 1 d . . . . .
H26 H 0.919037 0.458328 0.374741 0.027 Uiso 1 1 calc R . . . .
C4 C 0.44137(17) 0.68794(19) 0.36933(12) 0.0211(6) Uani 1 1 d . . . . .
C7 C 0.63638(18) 0.7797(2) 0.47279(12) 0.0227(6) Uani 1 1 d . . . . .
H7 H 0.617802 0.817431 0.507289 0.027 Uiso 1 1 calc R . . . .
C48 C 0.4452(2) 0.6263(2) 0.52842(14) 0.0371(8) Uani 1 1 d . . . . .
H48A H 0.418172 0.587356 0.493420 0.056 Uiso 1 1 calc GR . . . .
H48B H 0.424022 0.601636 0.567866 0.056 Uiso 1 1 calc GR . . . .
H48C H 0.508509 0.618395 0.529311 0.056 Uiso 1 1 calc GR . . . .
C10 C 0.44347(17) 0.78986(19) 0.46633(12) 0.0209(6) Uani 1 1 d . . . . .
C11 C 0.42102(17) 0.8910(2) 0.45848(12) 0.0230(6) Uani 1 1 d . . . . .
C15 C 0.42208(17) 0.7367(2) 0.52018(12) 0.0243(6) Uani 1 1 d . . . . .
C22 C 0.79116(16) 0.65542(19) 0.37145(12) 0.0187(6) Uani 1 1 d . . . . .
C46 C 0.3071(2) 0.9428(2) 0.60836(14) 0.0366(8) Uani 1 1 d . . . . .
H46A H 0.245537 0.923932 0.604087 0.055 Uiso 1 1 calc GR . . . .
H46B H 0.312798 1.015990 0.602900 0.055 Uiso 1 1 calc GR . . . .
H46C H 0.331588 0.923497 0.650070 0.055 Uiso 1 1 calc GR . . . .
C14 C 0.37831(17) 0.7879(2) 0.56557(12) 0.0258(6) Uani 1 1 d . . . . .
H14 H 0.363613 0.752566 0.602103 0.031 Uiso 1 1 calc R . . . .
C27 C 0.82888(17) 0.5639(2) 0.39360(13) 0.0210(6) Uani 1 1 d . . . . .
C40 C 0.98698(17) 0.5098(2) 0.26694(13) 0.0262(6) Uani 1 1 d . . . . .
H40 H 0.991203 0.548684 0.227135 0.031 Uiso 1 1 calc R . . . .
C1 C 0.40765(19) 0.59006(19) 0.28584(13) 0.0239(7) Uani 1 1 d . . . . .
C12 C 0.37736(19) 0.9386(2) 0.50554(13) 0.0272(7) Uani 1 1 d . . . . .
H12 H 0.362022 1.007829 0.500613 0.033 Uiso 1 1 calc R . . . .
C37 C 0.80073(18) 0.5163(2) 0.45393(12) 0.0260(6) Uani 1 1 d . . . . .
H37 H 0.741885 0.543925 0.461434 0.031 Uiso 1 1 calc R . . . .
C41 C 0.9613(2) 0.4015(2) 0.24918(15) 0.0361(8) Uani 1 1 d . . . . .
H41A H 0.952636 0.362540 0.287256 0.054 Uiso 1 1 calc GR . . . .
H41B H 1.007603 0.370293 0.226422 0.054 Uiso 1 1 calc GR . . . .
H41C H 0.907249 0.402190 0.222480 0.054 Uiso 1 1 calc GR . . . .
C19 C 0.41597(19) 0.3754(2) 0.13611(13) 0.0296(7) Uani 1 1 d . . . . .
C45 C 0.8406(2) 0.8875(2) 0.31887(14) 0.0305(7) Uani 1 1 d . . . . .
H45A H 0.846562 0.884372 0.364715 0.046 Uiso 1 1 calc GR . . . .
H45B H 0.815289 0.952730 0.305791 0.046 Uiso 1 1 calc GR . . . .
H45C H 0.897989 0.880321 0.302071 0.046 Uiso 1 1 calc GR . . . .
C3 C 0.35065(18) 0.6914(2) 0.35664(13) 0.0280(7) Uani 1 1 d . . . . .
H3 H 0.310504 0.728341 0.379664 0.034 Uiso 1 1 calc R . . . .
C34 C 0.38798(19) 0.3748(2) 0.31251(13) 0.0292(7) Uani 1 1 d . . . . .
H34 H 0.411421 0.427277 0.342749 0.035 Uiso 1 1 calc R . . . .
C16 C 0.41960(16) 0.5153(2) 0.23526(12) 0.0221(6) Uani 1 1 d . . . . .
C2 C 0.33047(18) 0.6320(2) 0.30514(13) 0.0282(7) Uani 1 1 d . . . . .
H2 H 0.273938 0.621309 0.285944 0.034 Uiso 1 1 calc R . . . .
C17 C 0.43914(18) 0.5470(2) 0.17494(13) 0.0246(6) Uani 1 1 d . . . . .
C20 C 0.40163(17) 0.3450(2) 0.19673(12) 0.0279(7) Uani 1 1 d . . . . .
H20 H 0.389434 0.275821 0.204250 0.034 Uiso 1 1 calc R . . . .
C44 C 0.7660(2) 0.8094(2) 0.22302(13) 0.0326(7) Uani 1 1 d . . . . .
H44A H 0.822046 0.807996 0.203776 0.049 Uiso 1 1 calc GR . . . .
H44B H 0.735889 0.872830 0.212165 0.049 Uiso 1 1 calc GR . . . .
H44C H 0.730380 0.752209 0.207487 0.049 Uiso 1 1 calc GR . . . .
C47 C 0.4422(2) 0.9489(2) 0.40049(13) 0.0334(7) Uani 1 1 d . . . . .
H47A H 0.501714 0.933172 0.390046 0.050 Uiso 1 1 calc GR . . . .
H47B H 0.437165 1.021639 0.408330 0.050 Uiso 1 1 calc GR . . . .
H47C H 0.401504 0.929562 0.365484 0.050 Uiso 1 1 calc GR . . . .
C21 C 0.40450(19) 0.4122(2) 0.24679(14) 0.0258(7) Uani 1 1 d . . . . .
C32 C 0.3441(2) 0.3438(2) 0.02981(14) 0.0413(8) Uani 1 1 d . . . . .
H32A H 0.287986 0.358441 0.046894 0.062 Uiso 1 1 calc GR . . . .
H32B H 0.336048 0.293810 -0.003886 0.062 Uiso 1 1 calc GR . . . .
H32C H 0.368266 0.406069 0.013177 0.062 Uiso 1 1 calc GR . . . .
C18 C 0.43737(18) 0.4764(2) 0.12664(13) 0.0277(7) Uani 1 1 d . . . . .
H18 H 0.451145 0.497694 0.086021 0.033 Uiso 1 1 calc R . . . .
C31 C 0.4066(2) 0.3017(2) 0.08161(13) 0.0333(7) Uani 1 1 d . . . . .
H31 H 0.380629 0.238063 0.097325 0.040 Uiso 1 1 calc R . . . .
C30 C 0.5425(2) 0.6710(2) 0.12949(15) 0.0461(9) Uani 1 1 d . . . . .
H30A H 0.590002 0.641561 0.156194 0.069 Uiso 1 1 calc GR . . . .
H30B H 0.553582 0.743232 0.123549 0.069 Uiso 1 1 calc GR . . . .
H30C H 0.538983 0.636924 0.088720 0.069 Uiso 1 1 calc GR . . . .
C29 C 0.4572(2) 0.6575(2) 0.16054(13) 0.0354(8) Uani 1 1 d . . . . .
H29 H 0.461541 0.695282 0.201110 0.042 Uiso 1 1 calc R . . . .
C42 C 1.0763(2) 0.5124(3) 0.30180(16) 0.0511(10) Uani 1 1 d . . . . .
H42A H 1.091376 0.582289 0.313074 0.077 Uiso 1 1 calc GR . . . .
H42B H 1.119732 0.485005 0.274824 0.077 Uiso 1 1 calc GR . . . .
H42C H 1.075301 0.471372 0.339922 0.077 Uiso 1 1 calc GR . . . .
C36 C 0.4356(2) 0.2761(3) 0.32877(15) 0.0468(9) Uani 1 1 d . . . . .
H36A H 0.410319 0.221444 0.302615 0.070 Uiso 1 1 calc GR . . . .
H36B H 0.429703 0.260043 0.373029 0.070 Uiso 1 1 calc GR . . . .
H36C H 0.497272 0.283589 0.321116 0.070 Uiso 1 1 calc GR . . . .
C35 C 0.2913(2) 0.3644(3) 0.32159(17) 0.0524(9) Uani 1 1 d . . . . .
H35A H 0.263301 0.430668 0.316528 0.079 Uiso 1 1 calc GR . . . .
H35B H 0.283160 0.338463 0.363735 0.079 Uiso 1 1 calc GR . . . .
H35C H 0.265256 0.317374 0.290375 0.079 Uiso 1 1 calc GR . . . .
C33 C 0.4935(2) 0.2751(3) 0.05731(15) 0.0497(10) Uani 1 1 d . . . . .
H33A H 0.521168 0.336461 0.042363 0.075 Uiso 1 1 calc GR . . . .
H33B H 0.484973 0.226815 0.022708 0.075 Uiso 1 1 calc GR . . . .
H33C H 0.530733 0.244689 0.091078 0.075 Uiso 1 1 calc GR . . . .
C38 C 0.7922(3) 0.4026(2) 0.45002(16) 0.0464(10) Uani 1 1 d . . . . .
H38A H 0.756012 0.384361 0.412373 0.070 Uiso 1 1 calc GR . . . .
H38B H 0.765032 0.377426 0.487201 0.070 Uiso 1 1 calc GR . . . .
H38C H 0.849939 0.372276 0.447959 0.070 Uiso 1 1 calc GR . . . .
C39 C 0.8612(3) 0.5468(3) 0.50957(15) 0.0535(10) Uani 1 1 d . . . . .
H39A H 0.919837 0.521384 0.503672 0.080 Uiso 1 1 calc GR . . . .
H39B H 0.840024 0.517982 0.547975 0.080 Uiso 1 1 calc GR . . . .
H39C H 0.862727 0.620678 0.512967 0.080 Uiso 1 1 calc GR . . . .
C28 C 0.3823(3) 0.7022(3) 0.12007(17) 0.0575(10) Uani 1 1 d . . . . .
H28A H 0.376587 0.666293 0.079955 0.086 Uiso 1 1 calc GR . . . .
H28B H 0.393717 0.773974 0.112567 0.086 Uiso 1 1 calc GR . . . .
H28C H 0.328338 0.695331 0.141562 0.086 Uiso 1 1 calc GR . . . .

loop_
_atom_site_aniso_label
_atom_site_aniso_U_11
_atom_site_aniso_U_22
_atom_site_aniso_U_33
_atom_site_aniso_U_23
_atom_site_aniso_U_13
_atom_site_aniso_U_12
Sb1 0.02142(13) 0.02383(13) 0.02410(13) -0.00625(7) 0.00408(8) 0.00142(7)
N2 0.0194(12) 0.0182(12) 0.0205(12) -0.0023(9) 0.0022(10) 0.0020(10)
N1 0.0204(12) 0.0206(12) 0.0214(12) -0.0026(10) 0.0045(10) -0.0002(10)
C24 0.0212(15) 0.0240(15) 0.0231(15) 0.0022(12) 0.0036(12) -0.0011(13)
C6 0.0232(15) 0.0162(14) 0.0187(14) -0.0003(11) 0.0067(12) 0.0026(12)
C23 0.0164(14) 0.0238(15) 0.0222(14) 0.0002(12) -0.0005(12) -0.0009(12)
C9 0.0191(15) 0.0190(14) 0.0219(14) 0.0025(11) 0.0022(12) 0.0020(12)
C25 0.0183(15) 0.0234(15) 0.0272(15) -0.0042(12) 0.0026(12) -0.0009(12)
C5 0.0249(15) 0.0169(14) 0.0218(14) 0.0013(11) 0.0081(12) 0.0017(12)
C13 0.0200(15) 0.0276(15) 0.0256(15) -0.0076(13) 0.0038(12) -0.0003(13)
C8 0.0248(16) 0.0203(15) 0.0241(14) -0.0052(12) -0.0019(12) -0.0019(12)
C43 0.0224(15) 0.0246(15) 0.0241(15) 0.0057(12) 0.0069(12) 0.0062(12)
C26 0.0230(15) 0.0176(14) 0.0273(15) 0.0012(12) 0.0010(12) 0.0005(12)
C4 0.0233(15) 0.0167(14) 0.0241(14) -0.0034(11) 0.0083(12) 0.0033(12)
C7 0.0243(16) 0.0236(15) 0.0205(14) -0.0046(12) 0.0040(12) 0.0004(12)
C48 0.053(2) 0.0259(17) 0.0344(17) 0.0029(14) 0.0152(16) 0.0062(16)
C10 0.0190(14) 0.0205(14) 0.0237(14) -0.0040(12) 0.0045(12) 0.0005(12)
C11 0.0190(15) 0.0254(15) 0.0247(15) -0.0048(12) 0.0035(12) -0.0006(12)
C15 0.0249(16) 0.0229(15) 0.0255(15) -0.0013(12) 0.0045(12) 0.0014(12)
C22 0.0161(14) 0.0196(14) 0.0203(14) -0.0037(11) -0.0001(11) -0.0010(11)
C46 0.039(2) 0.0383(18) 0.0335(18) -0.0077(14) 0.0137(15) 0.0056(16)
C14 0.0250(16) 0.0315(16) 0.0219(15) -0.0015(12) 0.0082(12) -0.0038(13)
C27 0.0180(15) 0.0211(15) 0.0235(15) -0.0014(11) -0.0016(12) -0.0036(12)
C40 0.0230(15) 0.0264(16) 0.0298(15) 0.0021(12) 0.0055(13) 0.0036(13)
C1 0.0247(16) 0.0225(16) 0.0246(15) -0.0015(12) 0.0024(13) -0.0008(12)
C12 0.0296(17) 0.0224(15) 0.0300(16) -0.0051(12) 0.0050(14) 0.0038(13)
C37 0.0271(16) 0.0264(16) 0.0252(15) 0.0027(12) 0.0064(13) 0.0020(13)
C41 0.045(2) 0.0277(17) 0.0379(18) -0.0014(13) 0.0181(16) 0.0036(14)
C19 0.0283(17) 0.0279(16) 0.0315(17) -0.0069(14) -0.0060(13) 0.0045(14)
C45 0.0356(18) 0.0238(15) 0.0326(17) 0.0017(13) 0.0064(14) 0.0027(14)
C3 0.0221(16) 0.0298(17) 0.0330(16) -0.0093(13) 0.0086(13) 0.0006(13)
C34 0.0294(17) 0.0276(16) 0.0309(16) -0.0021(13) 0.0040(13) -0.0018(14)
C16 0.0175(15) 0.0244(15) 0.0238(14) -0.0072(12) -0.0021(12) 0.0009(12)
C2 0.0196(15) 0.0320(17) 0.0332(17) -0.0066(14) 0.0016(13) -0.0001(13)
C17 0.0214(16) 0.0251(15) 0.0271(15) -0.0031(13) -0.0006(13) 0.0024(13)
C20 0.0278(17) 0.0254(16) 0.0303(17) -0.0021(13) -0.0009(14) 0.0002(13)
C44 0.0327(18) 0.0323(17) 0.0328(17) 0.0053(13) 0.0024(14) 0.0070(14)
C47 0.046(2) 0.0247(15) 0.0310(17) 0.0035(13) 0.0120(15) 0.0070(15)
C21 0.0195(16) 0.0278(17) 0.0299(16) -0.0043(12) -0.0004(13) -0.0001(12)
C32 0.043(2) 0.042(2) 0.0371(18) -0.0139(15) -0.0121(15) 0.0027(16)
C18 0.0304(17) 0.0291(17) 0.0236(15) -0.0050(13) 0.0014(13) 0.0028(14)
C31 0.0414(19) 0.0281(17) 0.0295(16) -0.0083(13) -0.0042(14) 0.0011(15)
C30 0.064(2) 0.0355(19) 0.0394(19) -0.0005(15) 0.0111(17) -0.0152(17)
C29 0.054(2) 0.0269(17) 0.0252(16) -0.0033(13) 0.0050(15) -0.0015(15)
C42 0.0259(18) 0.066(3) 0.062(2) -0.0145(19) 0.0057(16) 0.0102(18)
C36 0.063(2) 0.042(2) 0.0356(19) 0.0045(15) 0.0064(17) 0.0121(18)
C35 0.039(2) 0.063(3) 0.056(2) 0.0110(19) 0.0152(17) -0.0055(19)
C33 0.049(2) 0.055(2) 0.043(2) -0.0240(17) -0.0121(17) 0.0186(18)
C38 0.069(3) 0.0279(18) 0.045(2) 0.0056(15) 0.0258(19) -0.0056(17)
C39 0.061(3) 0.069(2) 0.0295(18) 0.0089(18) -0.0026(17) -0.020(2)
C28 0.075(3) 0.034(2) 0.064(2) 0.0091(18) 0.006(2) 0.0171(19)

loop_
_atom_type_symbol
_atom_type_description
_atom_type_scat_dispersion_real
_atom_type_scat_dispersion_imag
_atom_type_scat_source
C C 0.0148 0.0070 'International Tables Vol C Tables 4.2.6.8 and 6.1.1.4'
H H 0.0000 0.0000 'International Tables Vol C Tables 4.2.6.8 and 6.1.1.4'
N N 0.0253 0.0136 'International Tables Vol C Tables 4.2.6.8 and 6.1.1.4'
Sb Sb 0.0887 4.4825 'International Tables Vol C Tables 4.2.6.8 and 6.1.1.4'

loop_
_geom_angle_atom_site_label_1
_geom_angle_atom_site_label_2
_geom_angle_atom_site_label_3
_geom_angle
_geom_angle_site_symmetry_1
_geom_angle_site_symmetry_3
_geom_angle_publ_flag
N2 Sb1 N1 86.00(8) . . ?
C6 N2 Sb1 128.93(17) . . ?
C9 N2 Sb1 122.11(17) . . ?
C9 N2 C6 108.5(2) . . ?
C4 N1 Sb1 129.12(17) . . ?
C1 N1 Sb1 122.85(17) . . ?
C1 N1 C4 108.0(2) . . ?
C25 C24 C23 122.7(2) . . ?
N2 C6 C7 106.6(2) . . ?
C5 C6 N2 124.3(2) . . ?
C5 C6 C7 129.0(2) . . ?
C24 C23 C43 120.7(2) . . ?
C24 C23 C22 118.5(2) . . ?
C22 C23 C43 120.8(2) . . ?
N2 C9 C8 108.9(2) . . ?
N2 C9 C22 118.9(2) . . ?
C8 C9 C22 132.1(2) . . ?
C24 C25 C26 117.9(2) . . ?
C24 C25 C40 121.0(2) . . ?
C26 C25 C40 121.1(2) . . ?
C6 C5 C10 116.6(2) . . ?
C4 C5 C6 126.3(2) . . ?
C4 C5 C10 117.1(2) . . ?
C14 C13 C46 121.2(3) . . ?
C12 C13 C46 120.5(3) . . ?
C12 C13 C14 118.3(3) . . ?
C7 C8 C9 108.0(2) . . ?
C23 C43 C45 109.9(2) . . ?
C44 C43 C23 113.7(2) . . ?
C44 C43 C45 110.4(2) . . ?
C27 C26 C25 121.9(2) . . ?
C5 C4 N1 124.3(2) . . ?
C5 C4 C3 128.8(2) . . ?
C3 C4 N1 106.9(2) . . ?
C8 C7 C6 108.0(2) . . ?
C11 C10 C5 121.0(2) . . ?
C11 C10 C15 120.7(2) . . ?
C15 C10 C5 118.3(2) . . ?
C10 C11 C12 118.3(3) . . ?
C10 C11 C47 121.5(2) . . ?
C12 C11 C47 120.2(3) . . ?
C10 C15 C48 120.9(2) . . ?
C14 C15 C48 120.7(2) . . ?
C14 C15 C10 118.5(2) . . ?
C23 C22 C9 120.3(2) . . ?
C23 C22 C27 120.4(2) . . ?
C27 C22 C9 119.3(2) . . ?
C13 C14 C15 121.9(3) . . ?
C26 C27 C22 118.6(2) . . ?
C26 C27 C37 121.0(2) . . ?
C22 C27 C37 120.3(2) . . ?
C25 C40 C41 111.8(2) . . ?
C25 C40 C42 111.7(2) . . ?
C42 C40 C41 110.7(3) . . ?
N1 C1 C16 122.1(2) . . ?
N1 C1 C2 109.0(2) . . ?
C2 C1 C16 128.8(3) . . ?
C13 C12 C11 122.3(3) . . ?
C38 C37 C27 113.1(2) . . ?
C38 C37 C39 110.7(3) . . ?
C39 C37 C27 111.1(2) . . ?
C20 C19 C18 117.8(3) . . ?
C20 C19 C31 121.2(3) . . ?
C18 C19 C31 121.0(3) . . ?
C2 C3 C4 107.9(2) . . ?
C21 C34 C36 112.4(2) . . ?
C35 C34 C21 111.6(2) . . ?
C35 C34 C36 110.7(3) . . ?
C17 C16 C1 120.8(2) . . ?
C17 C16 C21 119.8(2) . . ?
C21 C16 C1 119.2(2) . . ?
C3 C2 C1 108.1(3) . . ?
C16 C17 C29 121.6(2) . . ?
C18 C17 C16 119.0(3) . . ?
C18 C17 C29 119.3(2) . . ?
C19 C20 C21 122.4(3) . . ?
C16 C21 C34 120.9(2) . . ?
C20 C21 C34 120.3(2) . . ?
C20 C21 C16 118.8(3) . . ?
C17 C18 C19 121.9(3) . . ?
C19 C31 C32 110.4(2) . . ?
C33 C31 C19 111.8(3) . . ?
C33 C31 C32 111.6(3) . . ?
C30 C29 C17 112.0(2) . . ?
C28 C29 C17 110.4(3) . . ?
C28 C29 C30 110.6(3) . . ?

loop_
_geom_bond_atom_site_label_1
_geom_bond_atom_site_label_2
_geom_bond_distance
_geom_bond_site_symmetry_2
_geom_bond_publ_flag
Sb1 N2 2.090(2) . ?
Sb1 N1 2.095(2) . ?
N2 C6 1.409(3) . ?
N2 C9 1.352(3) . ?
N1 C4 1.414(3) . ?
N1 C1 1.355(3) . ?
C24 C23 1.389(4) . ?
C24 C25 1.382(4) . ?
C6 C5 1.394(4) . ?
C6 C7 1.412(4) . ?
C23 C43 1.525(4) . ?
C23 C22 1.404(4) . ?
C9 C8 1.400(4) . ?
C9 C22 1.485(4) . ?
C25 C26 1.396(4) . ?
C25 C40 1.516(4) . ?
C5 C4 1.390(4) . ?
C5 C10 1.508(3) . ?
C13 C46 1.513(4) . ?
C13 C14 1.381(4) . ?
C13 C12 1.380(4) . ?
C8 C7 1.374(4) . ?
C43 C45 1.534(4) . ?
C43 C44 1.522(4) . ?
C26 C27 1.390(4) . ?
C4 C3 1.408(4) . ?
C48 C15 1.510(4) . ?
C10 C11 1.389(4) . ?
C10 C15 1.406(4) . ?
C11 C12 1.396(4) . ?
C11 C47 1.511(4) . ?
C15 C14 1.392(4) . ?
C22 C27 1.411(4) . ?
C27 C37 1.523(4) . ?
C40 C41 1.528(4) . ?
C40 C42 1.524(4) . ?
C1 C16 1.486(4) . ?
C1 C2 1.398(4) . ?
C37 C38 1.512(4) . ?
C37 C39 1.519(4) . ?
C19 C20 1.389(4) . ?
C19 C18 1.394(4) . ?
C19 C31 1.519(4) . ?
C3 C2 1.372(4) . ?
C34 C21 1.526(4) . ?
C34 C36 1.527(4) . ?
C34 C35 1.521(4) . ?
C16 C17 1.407(4) . ?
C16 C21 1.408(4) . ?
C17 C18 1.392(4) . ?
C17 C29 1.522(4) . ?
C20 C21 1.390(4) . ?
C32 C31 1.526(4) . ?
C31 C33 1.508(4) . ?
C30 C29 1.522(4) . ?
C29 C28 1.518(4) . ?
